data_2108832
loop_
_publ_author_name
'Tojiboev, Akmaljon G.'
'Elmuradov, Burkhon Zh.'
'Mouhib, Halima'
'Turgunov, Kambarali K.'
'Abdurazakov, Askar Sh.'
'Makhmadiyarova, Charos E.'
'Tashkhodjaev, Bakhodir'
'Mirzaev, Sirojiddin Z.'

_publ_section_title
;
 Structural insight from intermolecular interactions and energy framework
 analyses of 2-substituted
 6,7,8,9-tetrahydro-11<i>H</i>-pyrido[2,1-b]quinazolin-11-ones
;
_journal_issue 3
_journal_name_full 'Acta Crystallographica Section B'
_journal_page_first
;
;
_journal_paper_doi 10.1107/S2052520621003498
_journal_volume 77
_journal_year 2021
_chemical_formula_moiety 'C19 H17 N3 O2'
_chemical_formula_sum 'C19 H17 N3 O2'
_chemical_formula_weight 319.35
_space_group_crystal_system monoclinic
_space_group_IT_number 14
_space_group_name_Hall '-P 2yn'
_space_group_name_H-M_alt 'P 1 21/n 1'
_atom_sites_solution_hydrogens mixed
_audit_creation_method SHELXL-2018/3
_cell_angle_alpha 90
_cell_angle_beta 91.457(3)
_cell_angle_gamma 90
_cell_formula_units_Z 8
_cell_length_a 10.6548(3)
_cell_length_b 12.6232(3)
_cell_length_c 22.9326(6)
_cell_measurement_reflns_used 4480
_cell_measurement_temperature 100(2)
_cell_measurement_theta_max 75.6961
_cell_measurement_theta_min 3.4954
_cell_volume 3083.38(14)
_computing_cell_refinement 'CrysAlis PRO (Oxford Diffraction, 2009)'
_computing_data_collection 'CrysAlis PRO (Oxford Diffraction, 2009)'
_computing_data_reduction 'CrysAlis PRO (Oxford Diffraction, 2009)'
_computing_molecular_graphics 'PLATON (Spek, 2020)'
_computing_publication_material 'publCIF (Westrip, 2010)'
_computing_structure_refinement 'SHELXL-2018/3 (Sheldrick, 2018)'
_computing_structure_solution 'SHELXS-97 (Sheldrick, 1997)'
_diffrn_ambient_temperature 100(2)
_diffrn_detector_area_resol_mean 10.2576
_diffrn_measured_fraction_theta_full 1.000
_diffrn_measured_fraction_theta_max 0.975
_diffrn_measurement_device_type 'Xcalibur, Ruby'
_diffrn_measurement_method '\w scans'
_diffrn_radiation_type CuK\a
_diffrn_radiation_wavelength 1.54184
_diffrn_reflns_av_R_equivalents 0.0373
_diffrn_reflns_av_unetI/netI 0.0470
_diffrn_reflns_Laue_measured_fraction_full 1.000
_diffrn_reflns_Laue_measured_fraction_max 0.975
_diffrn_reflns_limit_h_max 9
_diffrn_reflns_limit_h_min -13
_diffrn_reflns_limit_k_max 15
_diffrn_reflns_limit_k_min -9
_diffrn_reflns_limit_l_max 28
_diffrn_reflns_limit_l_min -28
_diffrn_reflns_number 13441
_diffrn_reflns_point_group_measured_fraction_full 1.000
_diffrn_reflns_point_group_measured_fraction_max 0.975
_diffrn_reflns_theta_full 67.684
_diffrn_reflns_theta_max 75.750
_diffrn_reflns_theta_min 3.856
_diffrn_source 'Enhance (Cu) X-ray Source'
_exptl_absorpt_coefficient_mu 0.738
_exptl_absorpt_correction_T_max 1.00000
_exptl_absorpt_correction_T_min 0.79823
_exptl_absorpt_correction_type multi-scan
_exptl_absorpt_process_details
;
CrysAlisPro, Oxford Diffraction, 2009
;
_exptl_crystal_colour colourless
_exptl_crystal_density_diffrn 1.376
_exptl_crystal_description prismatic
_exptl_crystal_F_000 1344
_exptl_crystal_size_max 0.300
_exptl_crystal_size_mid 0.200
_exptl_crystal_size_min 0.200
_refine_diff_density_max 0.232
_refine_diff_density_min -0.274
_refine_diff_density_rms 0.059
_refine_ls_extinction_method none
_refine_ls_goodness_of_fit_ref 0.965
_refine_ls_hydrogen_treatment mixed
_refine_ls_matrix_type full
_refine_ls_number_parameters 440
_refine_ls_number_reflns 6257
_refine_ls_number_restraints 0
_refine_ls_restrained_S_all 0.965
_refine_ls_R_factor_all 0.0710
_refine_ls_R_factor_gt 0.0448
_refine_ls_shift/su_max 0.000
_refine_ls_shift/su_mean 0.000
_refine_ls_structure_factor_coef Fsqd
_refine_ls_weighting_details 'w=1/[\s^2^(Fo^2^)+(0.0697P)^2^] where P=(Fo^2^+2Fc^2^)/3'
_refine_ls_weighting_scheme calc
_refine_ls_wR_factor_gt 0.1061
_refine_ls_wR_factor_ref 0.1178
_reflns_Friedel_coverage 0.000
_reflns_number_gt 4394
_reflns_number_total 6257
_reflns_threshold_expression 'I > 2\s(I)'
_cod_data_source_file bm5137sup1.cif
_cod_data_source_block 4
_cod_original_sg_symbol_H-M 'P 21/n'
_cod_database_code 2108832
_publcif_datablock.id {20e2b9d1-a65c-4ecf-a1d3-d5db08f36740}

_shelx_shelxl_version_number 2018/3
_shelx_space_group_comment
;
The symmetry employed for this shelxl refinement is uniquely defined
by the following loop, which should always be used as a source of
symmetry information in preference to the above space-group names.
They are only intended as comments.
;
_shelx_estimated_absorpt_t_min 0.816
_shelx_estimated_absorpt_t_max 0.871
_publcif_info_exptl_table_max_cols 5
_publcif_info_exptl_table_use_headnotes n
_publcif_funding_html
;
;

loop_
_space_group_symop_operation_xyz
'x, y, z'
'-x+1/2, y+1/2, -z+1/2'
'-x, -y, -z'
'x-1/2, -y-1/2, z-1/2'

loop_
_atom_site_label
_atom_site_type_symbol
_atom_site_fract_x
_atom_site_fract_y
_atom_site_fract_z
_atom_site_U_iso_or_equiv
_atom_site_adp_type
_atom_site_occupancy
_atom_site_site_symmetry_order
_atom_site_calc_flag
_atom_site_refinement_flags_posn
_atom_site_refinement_flags_adp
_atom_site_refinement_flags_occupancy
_atom_site_disorder_assembly
_atom_site_disorder_group
N' N 0.20635(14) -0.06986(11) -0.01815(7) 0.0177(3) Uani 1 1 d . . . . .
H1A' H 0.243(2) -0.1357(17) -0.0176(9) 0.031(6) Uiso 1 1 d . . . . .
O' O 0.20915(12) 0.10014(9) 0.01560(5) 0.0216(3) Uani 1 1 d . . . . .
C1 C 0.04761(16) 0.03155(13) -0.07541(7) 0.0169(3) Uani 1 1 d . . . . .
H1 H 0.070309 0.096016 -0.056555 0.020 Uiso 1 1 calc R U . . .
C1' C 0.37132(16) -0.01400(13) 0.05138(7) 0.0173(4) Uani 1 1 d . . . . .
O1 O -0.08754(12) 0.21519(9) -0.11290(5) 0.0218(3) Uani 1 1 d . . . . .
C2 C 0.10840(16) -0.06185(13) -0.06059(7) 0.0165(3) Uani 1 1 d . . . . .
C2' C 0.43847(17) -0.10833(14) 0.04804(8) 0.0203(4) Uani 1 1 d . . . . .
H2' H 0.406911 -0.164921 0.024618 0.024 Uiso 1 1 calc R U . . .
C3 C 0.07318(17) -0.15684(13) -0.08966(7) 0.0185(4) Uani 1 1 d . . . . .
H3 H 0.115032 -0.221074 -0.079785 0.022 Uiso 1 1 calc R U . . .
C3' C 0.55187(18) -0.11987(14) 0.07898(8) 0.0225(4) Uani 1 1 d . . . . .
H3' H 0.597616 -0.184257 0.076574 0.027 Uiso 1 1 calc R U . . .
C4 C -0.02049(17) -0.15734(13) -0.13186(7) 0.0189(4) Uani 1 1 d . . . . .
H4 H -0.042669 -0.221818 -0.150840 0.023 Uiso 1 1 calc R U . . .
C4' C 0.59791(18) -0.03771(14) 0.11319(8) 0.0240(4) Uani 1 1 d . . . . .
H4' H 0.676061 -0.045246 0.133642 0.029 Uiso 1 1 calc R U . . .
C4A C -0.08388(17) -0.06353(13) -0.14727(7) 0.0175(4) Uani 1 1 d . . . . .
N5 N -0.17937(14) -0.06669(11) -0.18972(6) 0.0182(3) Uani 1 1 d . . . . .
C5' C 0.53021(19) 0.05577(15) 0.11772(8) 0.0250(4) Uani 1 1 d . . . . .
H5' H 0.561161 0.111505 0.141919 0.030 Uiso 1 1 calc R U . . .
C5A C -0.23902(17) 0.02073(13) -0.20157(7) 0.0176(4) Uani 1 1 d . . . . .
C6 C -0.34776(17) 0.01584(13) -0.24478(8) 0.0209(4) Uani 1 1 d . . . . .
H6A H -0.421815 -0.012891 -0.224901 0.025 Uiso 1 1 calc R U . . .
H6B H -0.326548 -0.034087 -0.276329 0.025 Uiso 1 1 calc R U . . .
C6' C 0.41745(18) 0.06779(14) 0.08693(8) 0.0223(4) Uani 1 1 d . . . . .
H6' H 0.371369 0.131894 0.090014 0.027 Uiso 1 1 calc R U . . .
C7 C -0.38289(18) 0.12224(14) -0.27193(8) 0.0219(4) Uani 1 1 d . . . . .
H7A H -0.316206 0.145906 -0.298248 0.026 Uiso 1 1 calc R U . . .
H7B H -0.462260 0.115665 -0.295041 0.026 Uiso 1 1 calc R U . . .
C8 C -0.39839(18) 0.20187(14) -0.22323(8) 0.0224(4) Uani 1 1 d . . . . .
H8A H -0.428443 0.270087 -0.239665 0.027 Uiso 1 1 calc R U . . .
H8B H -0.461693 0.175808 -0.195805 0.027 Uiso 1 1 calc R U . . .
C9 C -0.27460(17) 0.21828(13) -0.19110(8) 0.0218(4) Uani 1 1 d . . . . .
H9A H -0.218914 0.260947 -0.215806 0.026 Uiso 1 1 calc R U . . .
H9B H -0.289290 0.259078 -0.155042 0.026 Uiso 1 1 calc R U . . .
N10 N -0.21016(14) 0.11761(11) -0.17538(6) 0.0176(3) Uani 1 1 d . . . . .
C11 C -0.11300(16) 0.12743(13) -0.13402(7) 0.0168(3) Uani 1 1 d . . . . .
C11A C -0.04797(16) 0.02991(13) -0.11862(7) 0.0161(3) Uani 1 1 d . . . . .
C12 C 0.25443(17) 0.01106(13) 0.01536(7) 0.0174(4) Uani 1 1 d . . . . .
O'A O 1.12370(12) 0.57114(9) -0.13152(5) 0.0214(3) Uani 1 1 d . . . . .
N'A N 0.99853(14) 0.43176(11) -0.10650(7) 0.0187(3) Uani 1 1 d . . . . .
H'A H 0.9816(19) 0.3648(16) -0.1111(8) 0.022 Uiso 1 1 d . U . . .
C1A C 0.84051(16) 0.41220(13) -0.03504(7) 0.0167(3) Uani 1 1 d . . . . .
H1A H 0.850020 0.337626 -0.038318 0.020 Uiso 1 1 calc R U . . .
O1A O 0.68461(12) 0.28595(9) 0.03716(5) 0.0214(3) Uani 1 1 d . . . . .
C1'A C 1.15860(16) 0.40492(14) -0.17763(7) 0.0190(4) Uani 1 1 d . . . . .
C2A C 0.91416(16) 0.47886(13) -0.06757(7) 0.0171(4) Uani 1 1 d . . . . .
C2'A C 1.16697(18) 0.29544(15) -0.17028(8) 0.0251(4) Uani 1 1 d . . . . .
H2'A H 1.133319 0.262817 -0.136777 0.030 Uiso 1 1 calc R U . . .
C3A C 0.89915(17) 0.58995(13) -0.06187(7) 0.0182(4) Uani 1 1 d . . . . .
H3A H 0.950511 0.636426 -0.083460 0.022 Uiso 1 1 calc R U . . .
C3'A C 1.2246(2) 0.23461(15) -0.21209(9) 0.0307(5) Uani 1 1 d . . . . .
H3'A H 1.229283 0.159977 -0.207151 0.037 Uiso 1 1 calc R U . . .
C4AA C 0.81077(18) 0.63121(13) -0.02532(8) 0.0203(4) Uani 1 1 d . . . . .
H4AA H 0.800740 0.705801 -0.022521 0.024 Uiso 1 1 calc R U . . .
C4AB C 0.73542(17) 0.56399(13) 0.00782(7) 0.0175(4) Uani 1 1 d . . . . .
C4'A C 1.27577(18) 0.28063(16) -0.26117(8) 0.0270(4) Uani 1 1 d . . . . .
H4'A H 1.314302 0.237964 -0.289770 0.032 Uiso 1 1 calc R U . . .
N5A N 0.64844(14) 0.60700(11) 0.04506(6) 0.0205(3) Uani 1 1 d . . . . .
C5AB C 0.58566(16) 0.54345(13) 0.07766(7) 0.0180(4) Uani 1 1 d . . . . .
C5'A C 1.26976(19) 0.38956(16) -0.26775(8) 0.0270(4) Uani 1 1 d . . . . .
H5'A H 1.305514 0.422234 -0.300743 0.032 Uiso 1 1 calc R U . . .
C6'A C 1.21170(18) 0.45089(15) -0.22629(8) 0.0241(4) Uani 1 1 d . . . . .
H6'A H 1.208054 0.525575 -0.231157 0.029 Uiso 1 1 calc R U . . .
C6A C 0.49754(18) 0.59253(14) 0.12060(8) 0.0236(4) Uani 1 1 d . . . . .
H6AA H 0.447364 0.647632 0.099999 0.028 Uiso 1 1 calc R U . . .
H6AB H 0.548543 0.628416 0.151412 0.028 Uiso 1 1 calc R U . . .
C7A C 0.40798(18) 0.51692(14) 0.14971(8) 0.0251(4) Uani 1 1 d . . . . .
H7AA H 0.371563 0.551288 0.184206 0.030 Uiso 1 1 calc R U . . .
H7AB H 0.338510 0.497992 0.122168 0.030 Uiso 1 1 calc R U . . .
C8A C 0.47884(19) 0.41812(15) 0.16823(8) 0.0275(4) Uani 1 1 d . . . . .
H8AA H 0.549752 0.437558 0.194847 0.033 Uiso 1 1 calc R U . . .
H8AB H 0.422367 0.370224 0.189482 0.033 Uiso 1 1 calc R U . . .
C9A C 0.52811(19) 0.36190(14) 0.11529(9) 0.0259(4) Uani 1 1 d . . . . .
H9AA H 0.584158 0.303483 0.128277 0.031 Uiso 1 1 calc R U . . .
H9AB H 0.456728 0.330385 0.092909 0.031 Uiso 1 1 calc R U . . .
N10A N 0.59807(14) 0.43378(11) 0.07662(6) 0.0185(3) Uani 1 1 d . . . . .
C11C C 0.67862(16) 0.38367(13) 0.03843(7) 0.0171(4) Uani 1 1 d . . . . .
C11B C 0.75229(16) 0.45387(13) 0.00259(7) 0.0166(4) Uani 1 1 d . . . . .
C12A C 1.09334(16) 0.47725(13) -0.13591(7) 0.0187(4) Uani 1 1 d . . . . .

loop_
_atom_site_aniso_label
_atom_site_aniso_U_11
_atom_site_aniso_U_22
_atom_site_aniso_U_33
_atom_site_aniso_U_23
_atom_site_aniso_U_13
_atom_site_aniso_U_12
N' 0.0183(7) 0.0102(7) 0.0246(7) -0.0005(6) -0.0028(6) 0.0015(6)
O' 0.0247(7) 0.0123(6) 0.0278(6) -0.0029(5) -0.0027(6) 0.0012(5)
C1 0.0197(9) 0.0102(8) 0.0210(8) -0.0015(7) 0.0013(7) -0.0006(7)
C1' 0.0176(8) 0.0149(8) 0.0194(8) 0.0020(7) 0.0022(7) -0.0028(7)
O1 0.0256(7) 0.0102(6) 0.0295(7) -0.0025(5) -0.0036(5) 0.0011(5)
C2 0.0167(8) 0.0123(8) 0.0206(8) -0.0001(7) 0.0016(7) -0.0010(7)
C2' 0.0229(9) 0.0150(8) 0.0229(8) -0.0015(7) -0.0013(7) -0.0019(7)
C3 0.0226(9) 0.0099(8) 0.0229(8) -0.0001(7) 0.0016(7) 0.0018(7)
C3' 0.0235(9) 0.0171(8) 0.0271(9) 0.0045(8) 0.0016(8) 0.0005(7)
C4 0.0259(9) 0.0102(8) 0.0208(8) -0.0028(7) 0.0020(7) -0.0014(7)
C4' 0.0241(10) 0.0232(9) 0.0245(9) 0.0047(8) -0.0042(8) -0.0038(8)
C4A 0.0197(9) 0.0129(8) 0.0200(8) -0.0001(7) 0.0014(7) -0.0012(7)
N5 0.0208(8) 0.0122(7) 0.0214(7) -0.0004(6) -0.0016(6) 0.0000(6)
C5' 0.0299(10) 0.0182(9) 0.0267(9) -0.0006(8) -0.0058(8) -0.0049(8)
C5A 0.0213(9) 0.0124(8) 0.0193(8) 0.0001(7) 0.0018(7) -0.0001(7)
C6 0.0224(9) 0.0142(8) 0.0259(9) -0.0016(7) -0.0025(8) 0.0007(7)
C6' 0.0254(10) 0.0158(8) 0.0256(9) -0.0004(7) -0.0015(8) -0.0006(7)
C7 0.0236(9) 0.0183(9) 0.0235(9) -0.0001(8) -0.0034(7) 0.0014(7)
C8 0.0239(9) 0.0165(8) 0.0267(9) 0.0001(8) -0.0024(8) 0.0040(7)
C9 0.0270(10) 0.0102(8) 0.0279(9) 0.0000(7) -0.0053(8) 0.0049(7)
N10 0.0211(8) 0.0099(7) 0.0218(7) -0.0005(6) 0.0003(6) 0.0020(6)
C11 0.0195(8) 0.0105(8) 0.0206(8) -0.0003(7) 0.0020(7) -0.0006(7)
C11A 0.0180(8) 0.0093(8) 0.0211(8) 0.0002(7) 0.0030(7) 0.0011(7)
C12 0.0198(9) 0.0131(8) 0.0193(8) 0.0001(7) 0.0012(7) -0.0009(7)
O'A 0.0234(7) 0.0157(6) 0.0252(6) -0.0009(5) 0.0004(5) -0.0033(5)
N'A 0.0208(8) 0.0113(7) 0.0241(7) -0.0022(6) 0.0023(6) -0.0013(6)
C1A 0.0194(8) 0.0092(7) 0.0214(8) -0.0014(7) -0.0038(7) 0.0007(7)
O1A 0.0231(7) 0.0103(6) 0.0310(7) 0.0001(5) 0.0018(6) 0.0011(5)
C1'A 0.0170(8) 0.0179(8) 0.0218(8) 0.0007(7) -0.0027(7) 0.0014(7)
C2A 0.0178(8) 0.0136(8) 0.0196(8) -0.0022(7) -0.0016(7) 0.0023(7)
C2'A 0.0271(10) 0.0204(9) 0.0282(9) 0.0024(8) 0.0068(8) 0.0049(8)
C3A 0.0218(9) 0.0126(8) 0.0204(8) 0.0012(7) 0.0021(7) -0.0009(7)
C3'A 0.0345(11) 0.0193(9) 0.0386(11) -0.0008(9) 0.0078(9) 0.0070(9)
C4AA 0.0277(10) 0.0095(8) 0.0237(9) -0.0010(7) -0.0013(8) 0.0027(7)
C4AB 0.0201(9) 0.0110(8) 0.0214(8) -0.0017(7) -0.0023(7) 0.0019(7)
C4'A 0.0258(10) 0.0294(10) 0.0258(9) -0.0018(8) 0.0020(8) 0.0085(8)
N5A 0.0252(8) 0.0120(7) 0.0243(7) -0.0024(6) 0.0009(7) 0.0021(6)
C5AB 0.0197(9) 0.0116(8) 0.0226(8) -0.0018(7) -0.0017(7) 0.0020(7)
C5'A 0.0259(10) 0.0303(10) 0.0249(9) 0.0062(8) 0.0028(8) 0.0062(8)
C6'A 0.0230(9) 0.0204(9) 0.0288(9) 0.0035(8) -0.0004(8) 0.0027(8)
C6A 0.0258(10) 0.0166(9) 0.0287(9) -0.0029(8) 0.0043(8) 0.0042(8)
C7A 0.0258(10) 0.0206(9) 0.0293(10) -0.0002(8) 0.0056(8) 0.0046(8)
C8A 0.0278(10) 0.0253(10) 0.0297(10) 0.0037(8) 0.0062(8) 0.0011(8)
C9A 0.0282(10) 0.0148(8) 0.0351(10) 0.0033(8) 0.0101(9) -0.0001(8)
N10A 0.0187(7) 0.0116(7) 0.0254(7) 0.0001(6) 0.0025(6) 0.0000(6)
C11C 0.0174(8) 0.0104(8) 0.0232(8) -0.0022(7) -0.0045(7) 0.0016(7)
C11B 0.0189(8) 0.0105(8) 0.0201(8) -0.0019(7) -0.0039(7) 0.0006(7)
C12A 0.0184(8) 0.0156(8) 0.0220(8) 0.0021(7) -0.0042(7) 0.0004(7)

loop_
_atom_type_symbol
_atom_type_description
_atom_type_scat_dispersion_real
_atom_type_scat_dispersion_imag
_atom_type_scat_source
C C 0.0192 0.0096 'International Tables Vol C Tables 4.2.6.8 and 6.1.1.4'
H H 0.0000 0.0000 'International Tables Vol C Tables 4.2.6.8 and 6.1.1.4'
N N 0.0330 0.0189 'International Tables Vol C Tables 4.2.6.8 and 6.1.1.4'
O O 0.0517 0.0336 'International Tables Vol C Tables 4.2.6.8 and 6.1.1.4'

loop_
_geom_angle_atom_site_label_1
_geom_angle_atom_site_label_2
_geom_angle_atom_site_label_3
_geom_angle
_geom_angle_site_symmetry_1
_geom_angle_site_symmetry_3
_geom_angle_publ_flag
C12 N' C2 126.32(15) . . ?
C2 C1 C11A 119.21(16) . . ?
C2' C1' C6' 119.38(17) . . ?
C2' C1' C12 124.52(15) . . ?
C6' C1' C12 115.93(16) . . ?
C1 C2 N' 124.30(15) . . ?
C1 C2 C3 119.24(16) . . ?
N' C2 C3 116.46(15) . . ?
C1' C2' C3' 120.10(16) . . ?
C4 C3 C2 120.96(16) . . ?
C4' C3' C2' 120.07(17) . . ?
C3 C4 C4A 120.67(16) . . ?
C3' C4' C5' 120.16(18) . . ?
N5 C4A C11A 122.64(16) . . ?
N5 C4A C4 119.38(15) . . ?
C11A C4A C4 117.97(16) . . ?
C5A N5 C4A 117.87(15) . . ?
C6' C5' C4' 120.01(17) . . ?
N5 C5A N10 123.65(16) . . ?
N5 C5A C6 117.83(15) . . ?
N10 C5A C6 118.49(15) . . ?
C5A C6 C7 114.18(15) . . ?
C5' C6' C1' 120.24(17) . . ?
C8 C7 C6 108.30(14) . . ?
C9 C8 C7 109.93(15) . . ?
N10 C9 C8 113.22(14) . . ?
C11 N10 C5A 121.60(14) . . ?
C11 N10 C9 114.88(14) . . ?
C5A N10 C9 123.45(14) . . ?
O1 C11 N10 119.92(15) . . ?
O1 C11 C11A 124.46(16) . . ?
N10 C11 C11A 115.62(14) . . ?
C4A C11A C1 121.94(16) . . ?
C4A C11A C11 118.53(16) . . ?
C1 C11A C11 119.52(15) . . ?
O' C12 N' 123.10(16) . . ?
O' C12 C1' 120.64(16) . . ?
N' C12 C1' 116.23(15) . . ?
C12A N'A C2A 129.01(15) . . ?
C2A C1A C11B 120.34(16) . . ?
C6'A C1'A C2'A 118.97(17) . . ?
C6'A C1'A C12A 117.44(16) . . ?
C2'A C1'A C12A 123.59(16) . . ?
C1A C2A N'A 117.62(15) . . ?
C1A C2A C3A 119.04(16) . . ?
N'A C2A C3A 123.30(16) . . ?
C3'A C2'A C1'A 119.61(18) . . ?
C4AA C3A C2A 120.67(16) . . ?
C2'A C3'A C4'A 121.26(18) . . ?
C3A C4AA C4AB 120.62(16) . . ?
N5A C4AB C4AA 119.79(15) . . ?
N5A C4AB C11B 121.87(16) . . ?
C4AA C4AB C11B 118.34(16) . . ?
C5'A C4'A C3'A 119.03(18) . . ?
C5AB N5A C4AB 118.44(15) . . ?
N5A C5AB N10A 123.80(16) . . ?
N5A C5AB C6A 117.46(15) . . ?
N10A C5AB C6A 118.70(15) . . ?
C6'A C5'A C4'A 120.06(18) . . ?
C5'A C6'A C1'A 121.05(18) . . ?
C5AB C6A C7A 115.93(15) . . ?
C8A C7A C6A 109.10(15) . . ?
C9A C8A C7A 110.03(16) . . ?
N10A C9A C8A 112.52(15) . . ?
C5AB N10A C11C 121.52(15) . . ?
C5AB N10A C9A 123.32(15) . . ?
C11C N10A C9A 115.16(14) . . ?
O1A C11C N10A 120.07(16) . . ?
O1A C11C C11B 124.52(16) . . ?
N10A C11C C11B 115.41(15) . . ?
C1A C11B C4AB 120.97(16) . . ?
C1A C11B C11C 120.16(15) . . ?
C4AB C11B C11C 118.84(16) . . ?
O'A C12A N'A 124.33(17) . . ?
O'A C12A C1'A 120.72(16) . . ?
N'A C12A C1'A 114.91(15) . . ?

loop_
_geom_bond_atom_site_label_1
_geom_bond_atom_site_label_2
_geom_bond_distance
_geom_bond_site_symmetry_2
_geom_bond_publ_flag
N' C12 1.370(2) . ?
N' C2 1.412(2) . ?
O' C12 1.224(2) . ?
C1 C2 1.383(2) . ?
C1 C11A 1.403(2) . ?
C1' C2' 1.392(2) . ?
C1' C6' 1.397(2) . ?
C1' C12 1.510(2) . ?
O1 C11 1.236(2) . ?
C2 C3 1.418(2) . ?
C2' C3' 1.393(2) . ?
C3 C4 1.372(2) . ?
C3' C4' 1.383(2) . ?
C4 C4A 1.404(2) . ?
C4' C5' 1.388(3) . ?
C4A N5 1.391(2) . ?
C4A C11A 1.399(2) . ?
N5 C5A 1.299(2) . ?
C5' C6' 1.386(3) . ?
C5A N10 1.393(2) . ?
C5A C6 1.507(2) . ?
C6 C7 1.523(2) . ?
C7 C8 1.515(2) . ?
C8 C9 1.509(2) . ?
C9 N10 1.484(2) . ?
N10 C11 1.392(2) . ?
C11 C11A 1.452(2) . ?
O'A C12A 1.232(2) . ?
N'A C12A 1.356(2) . ?
N'A C2A 1.414(2) . ?
C1A C2A 1.382(2) . ?
C1A C11B 1.395(2) . ?
O1A C11C 1.235(2) . ?
C1'A C6'A 1.391(2) . ?
C1'A C2'A 1.395(2) . ?
C1'A C12A 1.505(2) . ?
C2A C3A 1.418(2) . ?
C2'A C3'A 1.384(3) . ?
C3A C4AA 1.379(2) . ?
C3'A C4'A 1.390(3) . ?
C4AA C4AB 1.405(2) . ?
C4AB N5A 1.387(2) . ?
C4AB C11B 1.407(2) . ?
C4'A C5'A 1.385(3) . ?
N5A C5AB 1.294(2) . ?
C5AB N10A 1.391(2) . ?
C5AB C6A 1.511(2) . ?
C5'A C6'A 1.384(3) . ?
C6A C7A 1.516(2) . ?
C7A C8A 1.513(2) . ?
C8A C9A 1.512(2) . ?
C9A N10A 1.483(2) . ?
N10A C11C 1.393(2) . ?
C11C C11B 1.452(2) . ?

loop_
_geom_hbond_atom_site_label_D
_geom_hbond_atom_site_label_H
_geom_hbond_atom_site_label_A
_geom_hbond_distance_DH
_geom_hbond_distance_HA
_geom_hbond_distance_DA
_geom_hbond_angle_DHA
_geom_hbond_site_symmetry_A
_geom_hbond_publ_flag
N' H1A' O1A 0.92(2) 2.10(2) 3.0011(18) 166.6(19) 3_655 yes
C1 H1 O' 0.95 2.19 2.808(2) 121.5 . yes
C3 H3 O1A 0.95 2.47 3.257(2) 140.8 3_655 yes
N'A H'A O1 0.87(2) 2.03(2) 2.8861(18) 169.0(19) 1_655 yes
C1A H1A O1 0.95 2.41 3.167(2) 136.3 1_655 yes
C3A H3A O'A 0.95 2.32 2.920(2) 120.2 . yes
C4AA H4AA O' 0.95 2.46 3.405(2) 176.0 3_665 yes

loop_
_geom_torsion_atom_site_label_1
_geom_torsion_atom_site_label_2
_geom_torsion_atom_site_label_3
_geom_torsion_atom_site_label_4
_geom_torsion
_geom_torsion_site_symmetry_1
_geom_torsion_site_symmetry_2
_geom_torsion_site_symmetry_3
_geom_torsion_site_symmetry_4
_geom_torsion_publ_flag
C11A C1 C2 N' 179.56(15) . . . . ?
C11A C1 C2 C3 0.4(2) . . . . ?
C12 N' C2 C1 1.4(3) . . . . ?
C12 N' C2 C3 -179.40(16) . . . . ?
C6' C1' C2' C3' -1.3(3) . . . . ?
C12 C1' C2' C3' 173.78(16) . . . . ?
C1 C2 C3 C4 -0.4(3) . . . . ?
N' C2 C3 C4 -179.63(16) . . . . ?
C1' C2' C3' C4' 0.1(3) . . . . ?
C2 C3 C4 C4A 0.0(3) . . . . ?
C2' C3' C4' C5' 1.2(3) . . . . ?
C3 C4 C4A N5 -179.27(16) . . . . ?
C3 C4 C4A C11A 0.4(3) . . . . ?
C11A C4A N5 C5A -2.0(3) . . . . ?
C4 C4A N5 C5A 177.71(16) . . . . ?
C3' C4' C5' C6' -1.4(3) . . . . ?
C4A N5 C5A N10 1.9(3) . . . . ?
C4A N5 C5A C6 -176.21(15) . . . . ?
N5 C5A C6 C7 -159.86(16) . . . . ?
N10 C5A C6 C7 21.9(2) . . . . ?
C4' C5' C6' C1' 0.2(3) . . . . ?
C2' C1' C6' C5' 1.2(3) . . . . ?
C12 C1' C6' C5' -174.33(16) . . . . ?
C5A C6 C7 C8 -51.1(2) . . . . ?
C6 C7 C8 C9 64.22(19) . . . . ?
C7 C8 C9 N10 -47.7(2) . . . . ?
N5 C5A N10 C11 0.2(3) . . . . ?
C6 C5A N10 C11 178.39(16) . . . . ?
N5 C5A N10 C9 176.99(17) . . . . ?
C6 C5A N10 C9 -4.9(2) . . . . ?
C8 C9 N10 C11 -164.95(15) . . . . ?
C8 C9 N10 C5A 18.1(2) . . . . ?
C5A N10 C11 O1 177.88(16) . . . . ?
C9 N10 C11 O1 0.9(2) . . . . ?
C5A N10 C11 C11A -2.3(2) . . . . ?
C9 N10 C11 C11A -179.31(14) . . . . ?
N5 C4A C11A C1 179.25(15) . . . . ?
C4 C4A C11A C1 -0.4(3) . . . . ?
N5 C4A C11A C11 -0.1(3) . . . . ?
C4 C4A C11A C11 -179.82(15) . . . . ?
C2 C1 C11A C4A 0.0(3) . . . . ?
C2 C1 C11A C11 179.41(15) . . . . ?
O1 C11 C11A C4A -178.01(17) . . . . ?
N10 C11 C11A C4A 2.2(2) . . . . ?
O1 C11 C11A C1 2.6(3) . . . . ?
N10 C11 C11A C1 -177.22(15) . . . . ?
C2 N' C12 O' 6.6(3) . . . . ?
C2 N' C12 C1' -171.41(15) . . . . ?
C2' C1' C12 O' -171.22(17) . . . . ?
C6' C1' C12 O' 4.0(2) . . . . ?
C2' C1' C12 N' 6.8(3) . . . . ?
C6' C1' C12 N' -177.94(15) . . . . ?
C11B C1A C2A N'A -177.71(15) . . . . ?
C11B C1A C2A C3A 0.3(2) . . . . ?
C12A N'A C2A C1A -168.46(17) . . . . ?
C12A N'A C2A C3A 13.6(3) . . . . ?
C6'A C1'A C2'A C3'A -1.7(3) . . . . ?
C12A C1'A C2'A C3'A 177.48(17) . . . . ?
C1A C2A C3A C4AA -1.3(3) . . . . ?
N'A C2A C3A C4AA 176.67(16) . . . . ?
C1'A C2'A C3'A C4'A 0.7(3) . . . . ?
C2A C3A C4AA C4AB 1.2(3) . . . . ?
C3A C4AA C4AB N5A 178.95(16) . . . . ?
C3A C4AA C4AB C11B -0.2(3) . . . . ?
C2'A C3'A C4'A C5'A 0.7(3) . . . . ?
C4AA C4AB N5A C5AB -175.89(16) . . . . ?
C11B C4AB N5A C5AB 3.2(2) . . . . ?
C4AB N5A C5AB N10A -1.6(3) . . . . ?
C4AB N5A C5AB C6A 176.18(15) . . . . ?
C3'A C4'A C5'A C6'A -1.0(3) . . . . ?
C4'A C5'A C6'A C1'A 0.0(3) . . . . ?
C2'A C1'A C6'A C5'A 1.4(3) . . . . ?
C12A C1'A C6'A C5'A -177.85(17) . . . . ?
N5A C5AB C6A C7A 168.85(16) . . . . ?
N10A C5AB C6A C7A -13.3(2) . . . . ?
C5AB C6A C7A C8A 43.9(2) . . . . ?
C6A C7A C8A C9A -62.8(2) . . . . ?
C7A C8A C9A N10A 50.8(2) . . . . ?
N5A C5AB N10A C11C -1.7(3) . . . . ?
C6A C5AB N10A C11C -179.40(15) . . . . ?
N5A C5AB N10A C9A 178.32(17) . . . . ?
C6A C5AB N10A C9A 0.6(3) . . . . ?
C8A C9A N10A C5AB -19.7(3) . . . . ?
C8A C9A N10A C11C 160.24(16) . . . . ?
C5AB N10A C11C O1A -177.62(16) . . . . ?
C9A N10A C11C O1A 2.4(2) . . . . ?
C5AB N10A C11C C11B 3.1(2) . . . . ?
C9A N10A C11C C11B -176.91(15) . . . . ?
C2A C1A C11B C4AB 0.7(2) . . . . ?
C2A C1A C11B C11C -177.54(15) . . . . ?
N5A C4AB C11B C1A -179.85(15) . . . . ?
C4AA C4AB C11B C1A -0.8(2) . . . . ?
N5A C4AB C11B C11C -1.6(2) . . . . ?
C4AA C4AB C11B C11C 177.47(15) . . . . ?
O1A C11C C11B C1A -2.5(3) . . . . ?
N10A C11C C11B C1A 176.78(15) . . . . ?
O1A C11C C11B C4AB 179.27(17) . . . . ?
N10A C11C C11B C4AB -1.5(2) . . . . ?
C2A N'A C12A O'A 2.2(3) . . . . ?
C2A N'A C12A C1'A -175.40(16) . . . . ?
C6'A C1'A C12A O'A -26.6(2) . . . . ?
C2'A C1'A C12A O'A 154.22(18) . . . . ?
C6'A C1'A C12A N'A 151.12(16) . . . . ?
C2'A C1'A C12A N'A -28.1(2) . . . . ?

loop_
_publcif_info_tables.block_id
_publcif_info_tables.reference_item
{d6dfd47f-3da3-4dd9-92b7-de267ce58d56} '_publcif_info_datablock.publ_exptl'
{d6dfd47f-3da3-4dd9-92b7-de267ce58d56} '_geom_hbond_atom_site_label_D'
{0f6d7d72-fd5f-4ba0-8c8d-53a61d4d1fc9} '_geom_hbond_atom_site_label_D'
{20e2b9d1-a65c-4ecf-a1d3-d5db08f36740} '_geom_hbond_atom_site_label_D'

loop_
_publcif_info_cif.paper_type
CB

loop_
_publcif_info_datablock.id
_publcif_info_datablock.publ_exptl
_publcif_info_datablock.publ_geom
_publcif_info_datablock.structure
{d6dfd47f-3da3-4dd9-92b7-de267ce58d56} y y y
{0f6d7d72-fd5f-4ba0-8c8d-53a61d4d1fc9} y y y
{20e2b9d1-a65c-4ecf-a1d3-d5db08f36740} y y y

loop_
_publcif_info_exptl_table_extra_item
sin_theta_over_lambda_max

loop_
_publcif_info_exptl_table_header_item
?

_cod_database_fobs_code 2108832
